data_7718911
loop_
_publ_author_name
'Willeit, Nicole S.'
'Kratky, Tim'
'Hlukhyy, Viktor'
'G&#xfc;nther, Sebastian'
'F&#xe4;ssler, Thomas F'

_publ_section_title
;
 Oxidative addition of Si-H bonds to metal-decorated Zintl clusters
 [Hyp<sub>3</sub>Ge<sub>9</sub>Ir(CO)PR<sub>3</sub>] (R = Ph,
 <sup><i>p</i></sup>tolyl, Me).
;
_journal_issue 28
_journal_name_full 'Dalton transactions (Cambridge, England : 2003)'
_journal_page_first 10973
_journal_page_last 10983
_journal_paper_doi 10.1039/d5dt01147g
_journal_volume 54
_journal_year 2025
_chemical_formula_moiety 'C46 H96 Ge9 Ir O P Si12, 0.75[C7H8]'
_chemical_formula_sum 'C51.25 H102 Ge9 Ir O P Si12'
_chemical_formula_weight 1947.88
_space_group_crystal_system monoclinic
_space_group_IT_number 14
_space_group_name_Hall '-P 2ybc'
_space_group_name_H-M_alt 'P 1 21/c 1'
_atom_sites_solution_hydrogens geom
_audit_creation_method SHELXL-2019/3
_audit_update_record
;
2025-06-04 deposited with the CCDC.	2025-06-18 downloaded from the CCDC.
;
_cell_angle_alpha 90
_cell_angle_beta 107.80(3)
_cell_angle_gamma 90
_cell_formula_units_Z 4
_cell_length_a 15.660(3)
_cell_length_b 25.280(5)
_cell_length_c 21.630(4)
_cell_measurement_reflns_used 28775
_cell_measurement_temperature 150(2)
_cell_measurement_theta_max 30.91
_cell_measurement_theta_min 1.98
_cell_volume 8153(3)
_computing_cell_refinement
;
X-Area Recipe 1.36.0.0 (STOE, 2020)
;
_computing_data_collection
;
X-Area Pilatus3_SV 1.31.170.0 (STOE, 2020)
;
_computing_data_reduction
;
X-Area Integrate 1.78.3.0 (STOE, 2020)
X-Area LANA 1.83.8.0 (STOE, 2020)
;
_computing_molecular_graphics 'Diamond 3.2k'
_computing_publication_material
;
STOE & Cie GmbH, X-Area, software package for collecting single-crystal or
multi-domain crystal data on STOE area-detector diffractometers, for image 
processing, for the correction and scaling of reflection intensities and 
for outlier rejection, version 1.90, Darmstadt 2020
;
_computing_structure_refinement 'SHELXL-2019/2 (Sheldrick, 2019)'
_computing_structure_solution 'SHELXS-2014 (Sheldrick, 2014)'
_diffrn_ambient_temperature 150(2)
_diffrn_detector_area_resol_mean 5.81
_diffrn_measured_fraction_theta_full 0.991
_diffrn_measured_fraction_theta_max 0.992
_diffrn_measurement_device_type 'STOE STADIVARI'
_diffrn_measurement_method 'rotation method, \w scans'
_diffrn_radiation_type MoK\a
_diffrn_radiation_wavelength 0.71073
_diffrn_reflns_av_R_equivalents 0.0687
_diffrn_reflns_av_unetI/netI 0.1155
_diffrn_reflns_Laue_measured_fraction_full 0.991
_diffrn_reflns_Laue_measured_fraction_max 0.992
_diffrn_reflns_limit_h_max 20
_diffrn_reflns_limit_h_min -19
_diffrn_reflns_limit_k_max 32
_diffrn_reflns_limit_k_min -32
_diffrn_reflns_limit_l_max 28
_diffrn_reflns_limit_l_min -22
_diffrn_reflns_number 51196
_diffrn_reflns_point_group_measured_fraction_full 0.991
_diffrn_reflns_point_group_measured_fraction_max 0.992
_diffrn_reflns_theta_full 25.242
_diffrn_reflns_theta_max 27.500
_diffrn_reflns_theta_min 1.978
_diffrn_source 'Genix 3D HF Mo'
_exptl_absorpt_coefficient_mu 5.119
_exptl_absorpt_correction_T_max 1.0000
_exptl_absorpt_correction_T_min 0.5304
_exptl_absorpt_correction_type multi-scan
_exptl_absorpt_process_details
;
STOE LANA, absorption correction by scaling of reflection intensities.
J. Koziskova, F. Hahn, J. Richter, J. Kozisek, "Comparison of different
absorption corrections on the model structure of tetrakis(\m~2~-acetato)-
diaqua-di-copper(II)", Acta Chimica Slovaca, vol. 9, no. 2, 2016, pp. 136 - 140.
;
_exptl_crystal_colour yellow
_exptl_crystal_density_diffrn 1.587
_exptl_crystal_description plate
_exptl_crystal_F_000 3862
_exptl_crystal_size_max 0.17
_exptl_crystal_size_mid 0.14
_exptl_crystal_size_min 0.03
_refine_diff_density_max 1.570
_refine_diff_density_min -1.157
_refine_diff_density_rms 0.152
_refine_ls_extinction_method none
_refine_ls_goodness_of_fit_ref 0.947
_refine_ls_hydrogen_treatment constr
_refine_ls_matrix_type full
_refine_ls_number_parameters 654
_refine_ls_number_reflns 18581
_refine_ls_number_restraints 0
_refine_ls_restrained_S_all 0.947
_refine_ls_R_factor_all 0.1351
_refine_ls_R_factor_gt 0.0572
_refine_ls_shift/su_max 0.001
_refine_ls_shift/su_mean 0.000
_refine_ls_structure_factor_coef Fsqd
_refine_ls_weighting_details 'w=1/[\s^2^(Fo^2^)+(0.0536P)^2^] where P=(Fo^2^+2Fc^2^)/3'
_refine_ls_weighting_scheme calc
_refine_ls_wR_factor_gt 0.1064
_refine_ls_wR_factor_ref 0.1266
_reflns_Friedel_coverage 0.000
_reflns_number_gt 10021
_reflns_number_total 18581
_reflns_threshold_expression 'I > 2\s(I)'
_cod_data_source_file d5dt01147g2.cif
_cod_data_source_block IrGe9Si12OPC46H96
_cod_depositor_comments 'Adding full bibliography for 7718911--7718912.cif.'
_cod_original_sg_symbol_H-M 'P 21/c'
_cod_database_code 7718911
_shelx_shelxl_version_number 2019/3
_shelx_space_group_comment
;
The symmetry employed for this shelxl refinement is uniquely defined
by the following loop, which should always be used as a source of
symmetry information in preference to the above space-group names.
They are only intended as comments.
;

loop_
_space_group_symop_operation_xyz
'x, y, z'
'-x, y+1/2, -z+1/2'
'-x, -y, -z'
'x, -y-1/2, z-1/2'

loop_
_atom_site_label
_atom_site_type_symbol
_atom_site_fract_x
_atom_site_fract_y
_atom_site_fract_z
_atom_site_U_iso_or_equiv
_atom_site_adp_type
_atom_site_occupancy
_atom_site_site_symmetry_order
_atom_site_calc_flag
_atom_site_refinement_flags_posn
_atom_site_refinement_flags_adp
_atom_site_refinement_flags_occupancy
_atom_site_disorder_assembly
_atom_site_disorder_group
Ir1_1 Ir 0.45849(2) 0.13120(2) 0.27951(2) 0.03289(9) Uani 1 1 d . . . . .
Ge1_1 Ge 0.52502(5) 0.06784(4) 0.21515(4) 0.0339(2) Uani 1 1 d . . . . .
Ge2_1 Ge 0.33538(5) -0.00734(4) 0.21088(4) 0.0350(2) Uani 1 1 d . . . . .
Ge3_1 Ge 0.30596(5) 0.14875(4) 0.20681(4) 0.0413(2) Uani 1 1 d . . . . .
Ge4_1 Ge 0.49228(5) -0.03055(4) 0.21799(4) 0.0389(2) Uani 1 1 d . . . . .
Ge5_1 Ge 0.39510(5) 0.02232(4) 0.11232(4) 0.0401(2) Uani 1 1 d . . . . .
Ge6_1 Ge 0.25459(5) 0.06488(4) 0.13330(4) 0.0406(2) Uani 1 1 d . . . . .
Ge7_1 Ge 0.40327(5) 0.12534(4) 0.13602(4) 0.0402(2) Uani 1 1 d . . . . .
Ge8_1 Ge 0.47560(5) 0.03313(4) 0.31556(4) 0.0363(2) Uani 1 1 d . . . . .
Ge9_1 Ge 0.31001(5) 0.06982(4) 0.27996(4) 0.0389(2) Uani 1 1 d . . . . .
Si1_2 Si 0.66554(13) 0.07492(10) 0.19128(11) 0.0353(5) Uani 1 1 d . . . . .
Si2_2 Si 0.66609(15) 0.14520(10) 0.11948(12) 0.0418(6) Uani 1 1 d . . . . .
Si3_2 Si 0.69660(15) -0.00247(10) 0.13987(11) 0.0417(6) Uani 1 1 d . . . . .
Si4_2 Si 0.77982(14) 0.08141(11) 0.29066(12) 0.0422(6) Uani 1 1 d . . . . .
C1_2 C 0.7870(6) 0.1608(4) 0.1285(5) 0.061(3) Uani 1 1 d . . . . .
H1A_2 H 0.789917 0.186970 0.095735 0.092 Uiso 1 1 calc R U . . .
H1B_2 H 0.818006 0.128456 0.122499 0.092 Uiso 1 1 calc R U . . .
H1C_2 H 0.816044 0.175195 0.171946 0.092 Uiso 1 1 calc R U . . .
C2_2 C 0.6153(6) 0.2081(4) 0.1352(5) 0.056(3) Uani 1 1 d . . . . .
H2A_2 H 0.617649 0.234287 0.102295 0.084 Uiso 1 1 calc R U . . .
H2B_2 H 0.648781 0.221359 0.178360 0.084 Uiso 1 1 calc R U . . .
H2C_2 H 0.552749 0.201920 0.133114 0.084 Uiso 1 1 calc R U . . .
C3_2 C 0.6061(6) 0.1237(4) 0.0352(4) 0.057(3) Uani 1 1 d . . . . .
H3A_2 H 0.543181 0.116553 0.031150 0.085 Uiso 1 1 calc R U . . .
H3B_2 H 0.634172 0.091501 0.025162 0.085 Uiso 1 1 calc R U . . .
H3C_2 H 0.609498 0.151759 0.004704 0.085 Uiso 1 1 calc R U . . .
C4_2 C 0.7907(5) 0.0120(4) 0.1042(4) 0.053(2) Uani 1 1 d . . . . .
H4A_2 H 0.804806 -0.020134 0.083814 0.080 Uiso 1 1 calc R U . . .
H4B_2 H 0.844069 0.023483 0.138794 0.080 Uiso 1 1 calc R U . . .
H4C_2 H 0.771979 0.039984 0.071530 0.080 Uiso 1 1 calc R U . . .
C5_2 C 0.5972(5) -0.0247(3) 0.0712(4) 0.045(2) Uani 1 1 d . . . . .
H5A_2 H 0.617401 -0.048219 0.042456 0.068 Uiso 1 1 calc R U . . .
H5B_2 H 0.567258 0.006197 0.046676 0.068 Uiso 1 1 calc R U . . .
H5C_2 H 0.555181 -0.043717 0.088742 0.068 Uiso 1 1 calc R U . . .
C6_2 C 0.7370(6) -0.0580(4) 0.1987(4) 0.054(2) Uani 1 1 d . . . . .
H6A_2 H 0.691182 -0.066384 0.219565 0.081 Uiso 1 1 calc R U . . .
H6B_2 H 0.792537 -0.047469 0.231805 0.081 Uiso 1 1 calc R U . . .
H6C_2 H 0.748275 -0.089233 0.175527 0.081 Uiso 1 1 calc R U . . .
C7_2 C 0.8911(5) 0.0666(5) 0.2787(5) 0.064(3) Uani 1 1 d . . . . .
H7A_2 H 0.899730 0.089615 0.244599 0.096 Uiso 1 1 calc R U . . .
H7B_2 H 0.892594 0.029546 0.265847 0.096 Uiso 1 1 calc R U . . .
H7C_2 H 0.939100 0.073002 0.319347 0.096 Uiso 1 1 calc R U . . .
C8_2 C 0.7619(6) 0.0307(4) 0.3484(4) 0.051(2) Uani 1 1 d . . . . .
H8A_2 H 0.807194 0.035080 0.390794 0.077 Uiso 1 1 calc R U . . .
H8B_2 H 0.767049 -0.004791 0.331543 0.077 Uiso 1 1 calc R U . . .
H8C_2 H 0.701950 0.035114 0.352984 0.077 Uiso 1 1 calc R U . . .
C9_2 C 0.7835(6) 0.1488(4) 0.3252(5) 0.061(3) Uani 1 1 d . . . . .
H9A_2 H 0.726407 0.156452 0.333119 0.091 Uiso 1 1 calc R U . . .
H9B_2 H 0.793668 0.174755 0.294464 0.091 Uiso 1 1 calc R U . . .
H9C_2 H 0.832420 0.150924 0.366165 0.091 Uiso 1 1 calc R U . . .
Si1_3 Si 0.23768(13) -0.08080(9) 0.20966(11) 0.0339(5) Uani 1 1 d . . . . .
Si2_3 Si 0.25611(16) -0.14188(10) 0.13323(12) 0.0451(6) Uani 1 1 d . . . . .
Si3_3 Si 0.08795(14) -0.05113(11) 0.18151(13) 0.0470(6) Uani 1 1 d . . . . .
Si4_3 Si 0.28960(15) -0.11484(11) 0.31567(11) 0.0446(6) Uani 1 1 d . . . . .
C1_3 C 0.2150(7) -0.1126(5) 0.0489(5) 0.077(4) Uani 1 1 d . . . . .
H1A_3 H 0.227460 -0.137257 0.017799 0.115 Uiso 1 1 calc R U . . .
H1B_3 H 0.245849 -0.079045 0.048033 0.115 Uiso 1 1 calc R U . . .
H1C_3 H 0.150199 -0.106362 0.037219 0.115 Uiso 1 1 calc R U . . .
C2_3 C 0.1874(9) -0.2016(5) 0.1364(7) 0.108(5) Uani 1 1 d . . . . .
H2A_3 H 0.128049 -0.190571 0.137824 0.162 Uiso 1 1 calc R U . . .
H2B_3 H 0.217300 -0.222266 0.175370 0.162 Uiso 1 1 calc R U . . .
H2C_3 H 0.180836 -0.223360 0.097726 0.162 Uiso 1 1 calc R U . . .
C3_3 C 0.3772(6) -0.1610(5) 0.1477(5) 0.071(3) Uani 1 1 d . . . . .
H3A_3 H 0.401493 -0.176158 0.191224 0.106 Uiso 1 1 calc R U . . .
H3B_3 H 0.411977 -0.129569 0.143977 0.106 Uiso 1 1 calc R U . . .
H3C_3 H 0.381088 -0.187224 0.115232 0.106 Uiso 1 1 calc R U . . .
C4_3 C 0.0153(7) -0.1043(5) 0.2001(6) 0.081(3) Uani 1 1 d . . . . .
H4A_3 H 0.026573 -0.106520 0.247115 0.122 Uiso 1 1 calc R U . . .
H4B_3 H 0.029426 -0.138348 0.183822 0.122 Uiso 1 1 calc R U . . .
H4C_3 H -0.047964 -0.095746 0.178894 0.122 Uiso 1 1 calc R U . . .
C5_3 C 0.0430(6) -0.0333(4) 0.0927(4) 0.061(3) Uani 1 1 d . . . . .
H5A_3 H -0.014814 -0.015276 0.084435 0.092 Uiso 1 1 calc R U . . .
H5B_3 H 0.035035 -0.065531 0.066428 0.092 Uiso 1 1 calc R U . . .
H5C_3 H 0.085526 -0.009753 0.081184 0.092 Uiso 1 1 calc R U . . .
C6_3 C 0.0809(6) 0.0086(4) 0.2302(5) 0.066(3) Uani 1 1 d . . . . .
H6A_3 H 0.018183 0.019696 0.220075 0.099 Uiso 1 1 calc R U . . .
H6B_3 H 0.116139 0.037327 0.219622 0.099 Uiso 1 1 calc R U . . .
H6C_3 H 0.104793 0.000251 0.276568 0.099 Uiso 1 1 calc R U . . .
C7_3 C 0.2176(6) -0.1723(4) 0.3235(4) 0.054(2) Uani 1 1 d . . . . .
H7A_3 H 0.215385 -0.198210 0.289320 0.081 Uiso 1 1 calc R U . . .
H7B_3 H 0.156797 -0.159752 0.319046 0.081 Uiso 1 1 calc R U . . .
H7C_3 H 0.243015 -0.188889 0.366093 0.081 Uiso 1 1 calc R U . . .
C8_3 C 0.2837(7) -0.0628(4) 0.3754(4) 0.062(3) Uani 1 1 d . . . . .
H8A_3 H 0.298749 -0.078346 0.418875 0.093 Uiso 1 1 calc R U . . .
H8B_3 H 0.222826 -0.048197 0.363428 0.093 Uiso 1 1 calc R U . . .
H8C_3 H 0.326341 -0.034487 0.375135 0.093 Uiso 1 1 calc R U . . .
C9_3 C 0.4069(6) -0.1378(4) 0.3341(5) 0.065(3) Uani 1 1 d . . . . .
H9A_3 H 0.427589 -0.151704 0.378529 0.097 Uiso 1 1 calc R U . . .
H9B_3 H 0.445097 -0.108074 0.330172 0.097 Uiso 1 1 calc R U . . .
H9C_3 H 0.410167 -0.165703 0.303525 0.097 Uiso 1 1 calc R U . . .
Si1_4 Si 0.18971(16) 0.21361(11) 0.16821(15) 0.0587(8) Uani 1 1 d . . . . .
Si2_4 Si 0.11695(17) 0.22531(13) 0.24876(19) 0.0781(10) Uani 1 1 d . . . . .
Si3_4 Si 0.0800(2) 0.18025(14) 0.07497(18) 0.0843(11) Uani 1 1 d . . . . .
Si4_4 Si 0.2542(2) 0.29116(13) 0.13879(16) 0.0726(9) Uani 1 1 d . . . . .
C1_4 C 0.1815(8) 0.2663(5) 0.3183(5) 0.085(4) Uiso 1 1 d . . . . .
H1A_4 H 0.192259 0.301301 0.302575 0.128 Uiso 1 1 calc R U . . .
H1B_4 H 0.239096 0.249180 0.339790 0.128 Uiso 1 1 calc R U . . .
H1C_4 H 0.147435 0.270160 0.349175 0.128 Uiso 1 1 calc R U . . .
C2_4 C 0.0946(8) 0.1595(5) 0.2813(6) 0.092(4) Uiso 1 1 d . . . . .
H2A_4 H 0.151288 0.144262 0.308286 0.139 Uiso 1 1 calc R U . . .
H2B_4 H 0.066917 0.135628 0.245008 0.139 Uiso 1 1 calc R U . . .
H2C_4 H 0.054055 0.164372 0.307482 0.139 Uiso 1 1 calc R U . . .
C3_4 C 0.0074(8) 0.2588(6) 0.2137(6) 0.106(4) Uiso 1 1 d . . . . .
H3A_4 H -0.022833 0.262179 0.246999 0.158 Uiso 1 1 calc R U . . .
H3B_4 H -0.030002 0.237848 0.177287 0.158 Uiso 1 1 calc R U . . .
H3C_4 H 0.017162 0.294010 0.198146 0.158 Uiso 1 1 calc R U . . .
C4_4 C -0.0028(8) 0.2352(6) 0.0420(7) 0.124(6) Uani 1 1 d . . . . .
H4A_4 H 0.023534 0.260960 0.019290 0.186 Uiso 1 1 calc R U . . .
H4B_4 H -0.017561 0.252639 0.077848 0.186 Uiso 1 1 calc R U . . .
H4C_4 H -0.057549 0.220419 0.011586 0.186 Uiso 1 1 calc R U . . .
C5_4 C 0.0188(7) 0.1230(5) 0.0972(6) 0.091(4) Uani 1 1 d . . . . .
H5A_4 H -0.031991 0.113136 0.059597 0.137 Uiso 1 1 calc R U . . .
H5B_4 H -0.003274 0.133229 0.133263 0.137 Uiso 1 1 calc R U . . .
H5C_4 H 0.059690 0.092891 0.110219 0.137 Uiso 1 1 calc R U . . .
C6_4 C 0.1286(8) 0.1603(5) 0.0101(5) 0.095(4) Uani 1 1 d . . . . .
H6A_4 H 0.177879 0.135327 0.027861 0.143 Uiso 1 1 calc R U . . .
H6B_4 H 0.151486 0.191692 -0.006323 0.143 Uiso 1 1 calc R U . . .
H6C_4 H 0.082207 0.143452 -0.025475 0.143 Uiso 1 1 calc R U . . .
C7_4 C 0.1926(14) 0.3493(5) 0.1568(9) 0.159(8) Uani 1 1 d . . . . .
H7A_4 H 0.215378 0.357570 0.203243 0.239 Uiso 1 1 calc R U . . .
H7B_4 H 0.128456 0.340991 0.145168 0.239 Uiso 1 1 calc R U . . .
H7C_4 H 0.201428 0.379805 0.131554 0.239 Uiso 1 1 calc R U . . .
C8_4 C 0.2368(13) 0.2905(6) 0.0490(7) 0.145(7) Uani 1 1 d . . . . .
H8A_4 H 0.245028 0.326327 0.034423 0.217 Uiso 1 1 calc R U . . .
H8B_4 H 0.175911 0.278284 0.026267 0.217 Uiso 1 1 calc R U . . .
H8C_4 H 0.280411 0.266610 0.039459 0.217 Uiso 1 1 calc R U . . .
C9A_4 C 0.378(2) 0.2918(12) 0.167(2) 0.076(15) Uani 0.50(6) 1 d . . P A 1
H9A1_4 H 0.398893 0.326976 0.183275 0.114 Uiso 0.50(6) 1 calc R U P A 1
H9A2_4 H 0.399916 0.283213 0.130045 0.114 Uiso 0.50(6) 1 calc R U P A 1
H9A3_4 H 0.399654 0.265484 0.201013 0.114 Uiso 0.50(6) 1 calc R U P A 1
C9B_4 C 0.3662(17) 0.3107(15) 0.206(2) 0.076(11) Uani 0.50(6) 1 d . . P A 2
H9B1_4 H 0.383588 0.346668 0.197800 0.115 Uiso 0.50(6) 1 calc R U P A 2
H9B2_4 H 0.413767 0.285919 0.204933 0.115 Uiso 0.50(6) 1 calc R U P A 2
H9B3_4 H 0.356927 0.309388 0.248802 0.115 Uiso 0.50(6) 1 calc R U P A 2
P1_5 P 0.47585(13) 0.15635(9) 0.38485(10) 0.0380(5) Uani 1 1 d . . . . .
C1_5 C 0.5951(5) 0.1608(3) 0.4323(4) 0.038(2) Uani 1 1 d . . . . .
C2_5 C 0.6510(5) 0.1175(4) 0.4384(4) 0.050(2) Uani 1 1 d . . . . .
H2_5 H 0.625975 0.085349 0.418098 0.059 Uiso 1 1 calc R U . . .
C3_5 C 0.7415(6) 0.1186(4) 0.4724(4) 0.054(3) Uani 1 1 d . . . . .
H3_5 H 0.777491 0.087654 0.477108 0.065 Uiso 1 1 calc R U . . .
C4_5 C 0.7777(6) 0.1663(5) 0.4992(4) 0.060(3) Uani 1 1 d . . . . .
H4_5 H 0.839913 0.168234 0.522237 0.072 Uiso 1 1 calc R U . . .
C5_5 C 0.7250(6) 0.2115(4) 0.4932(4) 0.054(3) Uani 1 1 d . . . . .
H5_5 H 0.751229 0.244393 0.510323 0.064 Uiso 1 1 calc R U . . .
C6_5 C 0.6328(6) 0.2079(4) 0.4617(4) 0.051(2) Uani 1 1 d . . . . .
H6_5 H 0.595535 0.237753 0.460376 0.061 Uiso 1 1 calc R U . . .
C7_5 C 0.4247(5) 0.1146(4) 0.4329(4) 0.042(2) Uani 1 1 d . . . . .
C8_5 C 0.4717(7) 0.0816(4) 0.4816(4) 0.055(3) Uani 1 1 d . . . . .
H8_5 H 0.534884 0.078701 0.491389 0.066 Uiso 1 1 calc R U . . .
C9_5 C 0.4266(8) 0.0518(4) 0.5174(5) 0.067(3) Uani 1 1 d . . . . .
H9_5 H 0.459736 0.029461 0.551639 0.080 Uiso 1 1 calc R U . . .
C10_5 C 0.3348(8) 0.0552(5) 0.5026(6) 0.072(3) Uani 1 1 d . . . . .
H10_5 H 0.304665 0.034135 0.525866 0.086 Uiso 1 1 calc R U . . .
C11_5 C 0.2867(7) 0.0884(5) 0.4549(5) 0.066(3) Uani 1 1 d . . . . .
H11_5 H 0.223499 0.091113 0.445460 0.079 Uiso 1 1 calc R U . . .
C12_5 C 0.3312(6) 0.1185(4) 0.4202(4) 0.047(2) Uani 1 1 d . . . . .
H12_5 H 0.297794 0.141993 0.387374 0.056 Uiso 1 1 calc R U . . .
C13_5 C 0.4354(5) 0.2216(4) 0.3987(5) 0.048(2) Uani 1 1 d . . . . .
C14_5 C 0.4229(6) 0.2337(4) 0.4580(6) 0.068(3) Uani 1 1 d . . . . .
H14_5 H 0.430325 0.206342 0.489297 0.081 Uiso 1 1 calc R U . . .
C15_5 C 0.4002(7) 0.2838(5) 0.4735(7) 0.080(4) Uani 1 1 d . . . . .
H15_5 H 0.390562 0.290309 0.514082 0.096 Uiso 1 1 calc R U . . .
C16_5 C 0.3919(7) 0.3233(5) 0.4300(9) 0.097(5) Uani 1 1 d . . . . .
H16_5 H 0.376696 0.357914 0.440081 0.116 Uiso 1 1 calc R U . . .
C17_5 C 0.4057(7) 0.3130(5) 0.3698(8) 0.087(4) Uani 1 1 d . . . . .
H17_5 H 0.400491 0.340829 0.339312 0.105 Uiso 1 1 calc R U . . .
C18_5 C 0.4271(6) 0.2616(4) 0.3548(6) 0.060(3) Uani 1 1 d . . . . .
H18_5 H 0.435939 0.254581 0.313994 0.072 Uiso 1 1 calc R U . . .
O1_6 O 0.5841(4) 0.2203(3) 0.2745(3) 0.0595(18) Uani 1 1 d . . . . .
C1_6 C 0.5357(5) 0.1858(4) 0.2753(4) 0.043(2) Uani 1 1 d . . . . .

loop_
_atom_site_aniso_label
_atom_site_aniso_U_11
_atom_site_aniso_U_22
_atom_site_aniso_U_33
_atom_site_aniso_U_23
_atom_site_aniso_U_13
_atom_site_aniso_U_12
Ir1_1 0.02424(14) 0.03336(19) 0.04203(18) 0.00022(16) 0.01155(12) -0.00294(15)
Ge1_1 0.0235(4) 0.0378(5) 0.0428(5) 0.0006(4) 0.0138(3) -0.0024(4)
Ge2_1 0.0265(4) 0.0372(5) 0.0437(5) -0.0028(4) 0.0146(3) -0.0060(4)
Ge3_1 0.0250(4) 0.0390(6) 0.0582(6) -0.0008(5) 0.0103(4) 0.0011(4)
Ge4_1 0.0299(4) 0.0360(5) 0.0542(5) -0.0017(4) 0.0177(4) -0.0014(4)
Ge5_1 0.0331(4) 0.0471(6) 0.0428(5) -0.0040(4) 0.0157(4) -0.0041(4)
Ge6_1 0.0257(4) 0.0438(6) 0.0506(5) -0.0001(5) 0.0091(4) -0.0015(4)
Ge7_1 0.0312(4) 0.0423(6) 0.0472(5) 0.0083(4) 0.0124(4) -0.0017(4)
Ge8_1 0.0326(4) 0.0363(5) 0.0416(5) 0.0011(4) 0.0138(4) -0.0034(4)
Ge9_1 0.0293(4) 0.0422(6) 0.0504(5) -0.0068(4) 0.0198(4) -0.0066(4)
Si1_2 0.0257(10) 0.0406(15) 0.0429(13) 0.0016(11) 0.0153(9) -0.0023(10)
Si2_2 0.0358(12) 0.0430(16) 0.0525(14) 0.0059(12) 0.0223(10) -0.0027(11)
Si3_2 0.0353(12) 0.0428(16) 0.0508(14) -0.0021(12) 0.0186(10) 0.0036(11)
Si4_2 0.0280(11) 0.0494(17) 0.0519(14) -0.0018(12) 0.0162(10) -0.0006(11)
C1_2 0.044(5) 0.077(8) 0.075(7) 0.019(6) 0.035(5) -0.003(5)
C2_2 0.059(6) 0.046(6) 0.074(6) -0.007(5) 0.038(5) -0.007(5)
C3_2 0.048(5) 0.068(7) 0.054(6) 0.008(5) 0.014(4) 0.012(5)
C4_2 0.041(5) 0.057(7) 0.068(6) 0.001(5) 0.028(4) 0.007(5)
C5_2 0.050(5) 0.041(6) 0.047(5) 0.007(4) 0.017(4) 0.013(4)
C6_2 0.051(5) 0.045(6) 0.069(6) 0.002(5) 0.023(5) 0.008(5)
C7_2 0.025(4) 0.098(9) 0.068(6) -0.010(6) 0.011(4) -0.005(5)
C8_2 0.050(5) 0.054(6) 0.050(5) 0.006(5) 0.016(4) 0.011(5)
C9_2 0.046(5) 0.059(7) 0.079(7) -0.007(6) 0.021(5) -0.003(5)
Si1_3 0.0261(10) 0.0348(14) 0.0432(13) -0.0051(10) 0.0140(9) -0.0054(10)
Si2_3 0.0446(13) 0.0438(17) 0.0527(14) -0.0126(12) 0.0232(11) -0.0057(12)
Si3_3 0.0257(11) 0.0505(17) 0.0673(17) -0.0038(13) 0.0179(11) -0.0033(11)
Si4_3 0.0384(13) 0.0494(17) 0.0459(14) 0.0019(12) 0.0127(10) -0.0098(12)
C1_3 0.056(6) 0.111(11) 0.062(6) -0.008(7) 0.017(5) 0.025(7)
C2_3 0.146(12) 0.074(9) 0.131(11) -0.063(8) 0.082(9) -0.074(9)
C3_3 0.063(6) 0.070(8) 0.076(7) -0.017(6) 0.015(5) 0.025(6)
C4_3 0.051(6) 0.069(8) 0.136(10) 0.002(8) 0.046(6) -0.010(6)
C5_3 0.034(5) 0.065(7) 0.077(7) -0.007(6) 0.006(4) 0.005(5)
C6_3 0.037(5) 0.086(9) 0.081(7) -0.018(6) 0.027(5) 0.018(5)
C7_3 0.043(5) 0.059(7) 0.063(6) 0.011(5) 0.021(4) -0.008(5)
C8_3 0.084(7) 0.049(7) 0.057(6) 0.003(5) 0.025(5) -0.003(6)
C9_3 0.047(5) 0.076(8) 0.065(6) 0.013(6) 0.009(5) -0.009(5)
Si1_4 0.0330(13) 0.0399(17) 0.091(2) -0.0074(15) 0.0011(13) 0.0068(12)
Si2_4 0.0298(13) 0.060(2) 0.144(3) -0.033(2) 0.0261(16) 0.0000(14)
Si3_4 0.0508(17) 0.062(2) 0.111(3) -0.012(2) -0.0184(17) 0.0079(17)
Si4_4 0.0666(19) 0.050(2) 0.084(2) 0.0095(17) -0.0027(16) 0.0027(16)
C4_4 0.080(9) 0.109(13) 0.142(12) 0.010(10) -0.025(8) 0.030(9)
C5_4 0.050(6) 0.078(9) 0.126(10) -0.036(8) -0.001(6) -0.015(6)
C6_4 0.083(8) 0.095(10) 0.076(8) 0.009(7) -0.025(6) -0.003(8)
C7_4 0.25(2) 0.041(8) 0.191(17) -0.011(10) 0.078(16) 0.007(12)
C8_4 0.224(19) 0.081(12) 0.155(15) -0.010(11) 0.094(13) -0.040(12)
C9A_4 0.076(18) 0.041(17) 0.09(3) 0.019(16) 0.002(15) -0.042(14)
C9B_4 0.088(17) 0.07(2) 0.09(2) 0.013(19) 0.055(16) -0.016(15)
P1_5 0.0331(11) 0.0367(14) 0.0462(12) -0.0079(11) 0.0153(9) -0.0032(10)
C1_5 0.034(4) 0.035(5) 0.045(5) 0.004(4) 0.013(4) -0.006(4)
C2_5 0.035(5) 0.057(7) 0.056(6) -0.018(5) 0.013(4) 0.000(4)
C3_5 0.047(5) 0.064(8) 0.045(5) -0.007(5) 0.004(4) -0.001(5)
C4_5 0.033(5) 0.104(10) 0.039(5) 0.002(6) 0.006(4) -0.005(6)
C5_5 0.050(5) 0.061(7) 0.049(5) -0.010(5) 0.012(4) -0.023(5)
C6_5 0.044(5) 0.053(7) 0.056(6) -0.002(5) 0.017(4) -0.012(5)
C7_5 0.044(5) 0.048(6) 0.044(5) -0.011(4) 0.026(4) -0.011(4)
C8_5 0.063(6) 0.052(7) 0.056(6) 0.002(5) 0.026(5) -0.005(5)
C9_5 0.092(8) 0.056(7) 0.060(6) 0.005(5) 0.032(6) -0.008(6)
C10_5 0.092(9) 0.064(8) 0.079(8) -0.005(7) 0.055(7) -0.026(7)
C11_5 0.067(7) 0.071(8) 0.078(7) -0.018(7) 0.049(6) -0.021(6)
C12_5 0.054(5) 0.041(6) 0.058(5) -0.017(4) 0.034(4) -0.008(4)
C13_5 0.035(5) 0.035(6) 0.079(7) -0.012(5) 0.024(4) -0.003(4)
C14_5 0.062(6) 0.040(6) 0.104(9) -0.033(6) 0.030(6) -0.005(5)
C15_5 0.073(8) 0.048(8) 0.122(10) -0.040(8) 0.034(7) -0.002(7)
C16_5 0.055(7) 0.047(8) 0.193(16) -0.044(10) 0.046(9) -0.018(6)
C17_5 0.050(6) 0.041(8) 0.170(14) 0.013(8) 0.031(7) 0.002(6)
C18_5 0.039(5) 0.037(6) 0.105(8) 0.006(6) 0.023(5) 0.002(5)
O1_6 0.053(4) 0.055(5) 0.075(4) -0.010(4) 0.027(3) -0.027(4)
C1_6 0.029(4) 0.057(6) 0.043(5) -0.010(5) 0.011(4) 0.002(4)

loop_
_atom_type_symbol
_atom_type_description
_atom_type_scat_dispersion_real
_atom_type_scat_dispersion_imag
_atom_type_scat_source
C C 0.0033 0.0016 'International Tables Vol C Tables 4.2.6.8 and 6.1.1.4'
H H 0.0000 0.0000 'International Tables Vol C Tables 4.2.6.8 and 6.1.1.4'
O O 0.0106 0.0060 'International Tables Vol C Tables 4.2.6.8 and 6.1.1.4'
Si Si 0.0817 0.0704 'International Tables Vol C Tables 4.2.6.8 and 6.1.1.4'
P P 0.1023 0.0942 'International Tables Vol C Tables 4.2.6.8 and 6.1.1.4'
Ge Ge 0.1547 1.8001 'International Tables Vol C Tables 4.2.6.8 and 6.1.1.4'
Ir Ir -1.4442 7.9887 'International Tables Vol C Tables 4.2.6.8 and 6.1.1.4'

loop_
_geom_angle_atom_site_label_1
_geom_angle_atom_site_label_2
_geom_angle_atom_site_label_3
_geom_angle
_geom_angle_site_symmetry_1
_geom_angle_site_symmetry_3
_geom_angle_publ_flag
C1_6 Ir1_1 P1_5 87.8(2) . . ?
C1_6 Ir1_1 Ge3_1 110.7(3) . . ?
P1_5 Ir1_1 Ge3_1 112.34(6) . . ?
C1_6 Ir1_1 Ge1_1 93.4(2) . . ?
P1_5 Ir1_1 Ge1_1 140.51(6) . . ?
Ge3_1 Ir1_1 Ge1_1 104.07(3) . . ?
C1_6 Ir1_1 Ge8_1 135.9(3) . . ?
P1_5 Ir1_1 Ge8_1 89.79(6) . . ?
Ge3_1 Ir1_1 Ge8_1 110.82(3) . . ?
Ge1_1 Ir1_1 Ge8_1 62.61(3) . . ?
C1_6 Ir1_1 Ge9_1 165.4(3) . . ?
P1_5 Ir1_1 Ge9_1 89.80(6) . . ?
Ge3_1 Ir1_1 Ge9_1 57.17(3) . . ?
Ge1_1 Ir1_1 Ge9_1 97.61(3) . . ?
Ge8_1 Ir1_1 Ge9_1 58.49(3) . . ?
C1_6 Ir1_1 Ge7_1 88.4(2) . . ?
P1_5 Ir1_1 Ge7_1 163.87(6) . . ?
Ge3_1 Ir1_1 Ge7_1 54.88(4) . . ?
Ge1_1 Ir1_1 Ge7_1 55.40(3) . . ?
Ge8_1 Ir1_1 Ge7_1 103.78(3) . . ?
Ge9_1 Ir1_1 Ge7_1 89.95(4) . . ?
Si1_2 Ge1_1 Ge4_1 106.32(7) . . ?
Si1_2 Ge1_1 Ir1_1 128.49(7) . . ?
Ge4_1 Ge1_1 Ir1_1 118.87(4) . . ?
Si1_2 Ge1_1 Ge7_1 110.64(7) . . ?
Ge4_1 Ge1_1 Ge7_1 116.90(4) . . ?
Ir1_1 Ge1_1 Ge7_1 70.48(3) . . ?
Si1_2 Ge1_1 Ge8_1 135.11(7) . . ?
Ge4_1 Ge1_1 Ge8_1 63.12(3) . . ?
Ir1_1 Ge1_1 Ge8_1 59.49(3) . . ?
Ge7_1 Ge1_1 Ge8_1 112.66(4) . . ?
Si1_2 Ge1_1 Ge5_1 110.69(7) . . ?
Ge4_1 Ge1_1 Ge5_1 60.55(3) . . ?
Ir1_1 Ge1_1 Ge5_1 112.23(3) . . ?
Ge7_1 Ge1_1 Ge5_1 59.27(4) . . ?
Ge8_1 Ge1_1 Ge5_1 101.11(4) . . ?
Si1_3 Ge2_1 Ge4_1 115.65(7) . . ?
Si1_3 Ge2_1 Ge6_1 111.20(7) . . ?
Ge4_1 Ge2_1 Ge6_1 119.60(5) . . ?
Si1_3 Ge2_1 Ge9_1 112.55(6) . . ?
Ge4_1 Ge2_1 Ge9_1 118.07(4) . . ?
Ge6_1 Ge2_1 Ge9_1 72.73(4) . . ?
Si1_3 Ge2_1 Ge5_1 125.67(7) . . ?
Ge4_1 Ge2_1 Ge5_1 62.42(4) . . ?
Ge6_1 Ge2_1 Ge5_1 59.90(3) . . ?
Ge9_1 Ge2_1 Ge5_1 113.86(5) . . ?
Si1_3 Ge2_1 Ge8_1 128.79(7) . . ?
Ge4_1 Ge2_1 Ge8_1 61.55(4) . . ?
Ge6_1 Ge2_1 Ge8_1 112.20(5) . . ?
Ge9_1 Ge2_1 Ge8_1 58.46(3) . . ?
Ge5_1 Ge2_1 Ge8_1 99.30(4) . . ?
Si1_4 Ge3_1 Ir1_1 145.90(8) . . ?
Si1_4 Ge3_1 Ge9_1 128.75(8) . . ?
Ir1_1 Ge3_1 Ge9_1 68.03(3) . . ?
Si1_4 Ge3_1 Ge7_1 118.71(9) . . ?
Ir1_1 Ge3_1 Ge7_1 72.52(3) . . ?
Ge9_1 Ge3_1 Ge7_1 106.73(5) . . ?
Si1_4 Ge3_1 Ge6_1 106.34(8) . . ?
Ir1_1 Ge3_1 Ge6_1 107.39(4) . . ?
Ge9_1 Ge3_1 Ge6_1 71.75(4) . . ?
Ge7_1 Ge3_1 Ge6_1 64.89(4) . . ?
Ge2_1 Ge4_1 Ge1_1 88.31(4) . . ?
Ge2_1 Ge4_1 Ge5_1 62.42(4) . . ?
Ge1_1 Ge4_1 Ge5_1 63.80(4) . . ?
Ge2_1 Ge4_1 Ge8_1 65.29(4) . . ?
Ge1_1 Ge4_1 Ge8_1 60.64(3) . . ?
Ge5_1 Ge4_1 Ge8_1 101.62(4) . . ?
Ge6_1 Ge5_1 Ge7_1 63.56(4) . . ?
Ge6_1 Ge5_1 Ge4_1 110.24(4) . . ?
Ge7_1 Ge5_1 Ge4_1 110.09(4) . . ?
Ge6_1 Ge5_1 Ge2_1 57.33(4) . . ?
Ge7_1 Ge5_1 Ge2_1 97.41(4) . . ?
Ge4_1 Ge5_1 Ge2_1 55.16(3) . . ?
Ge6_1 Ge5_1 Ge1_1 98.09(4) . . ?
Ge7_1 Ge5_1 Ge1_1 56.98(3) . . ?
Ge4_1 Ge5_1 Ge1_1 55.65(4) . . ?
Ge2_1 Ge5_1 Ge1_1 80.02(4) . . ?
Ge2_1 Ge6_1 Ge5_1 62.78(4) . . ?
Ge2_1 Ge6_1 Ge3_1 100.48(5) . . ?
Ge5_1 Ge6_1 Ge3_1 108.65(4) . . ?
Ge2_1 Ge6_1 Ge7_1 97.87(4) . . ?
Ge5_1 Ge6_1 Ge7_1 58.91(4) . . ?
Ge3_1 Ge6_1 Ge7_1 56.05(4) . . ?
Ge3_1 Ge7_1 Ge1_1 100.89(4) . . ?
Ge3_1 Ge7_1 Ge5_1 110.08(4) . . ?
Ge1_1 Ge7_1 Ge5_1 63.75(4) . . ?
Ge3_1 Ge7_1 Ge6_1 59.06(4) . . ?
Ge1_1 Ge7_1 Ge6_1 98.56(4) . . ?
Ge5_1 Ge7_1 Ge6_1 57.53(3) . . ?
Ge3_1 Ge7_1 Ir1_1 52.60(3) . . ?
Ge1_1 Ge7_1 Ir1_1 54.13(3) . . ?
Ge5_1 Ge7_1 Ir1_1 103.50(3) . . ?
Ge6_1 Ge7_1 Ir1_1 91.38(4) . . ?
Ir1_1 Ge8_1 Ge9_1 64.74(3) . . ?
Ir1_1 Ge8_1 Ge1_1 57.90(3) . . ?
Ge9_1 Ge8_1 Ge1_1 98.67(4) . . ?
Ir1_1 Ge8_1 Ge4_1 110.95(4) . . ?
Ge9_1 Ge8_1 Ge4_1 107.43(5) . . ?
Ge1_1 Ge8_1 Ge4_1 56.24(3) . . ?
Ir1_1 Ge8_1 Ge2_1 97.02(4) . . ?
Ge9_1 Ge8_1 Ge2_1 55.84(4) . . ?
Ge1_1 Ge8_1 Ge2_1 79.29(4) . . ?
Ge4_1 Ge8_1 Ge2_1 53.16(3) . . ?
Ge3_1 Ge9_1 Ge2_1 102.37(4) . . ?
Ge3_1 Ge9_1 Ge8_1 107.08(4) . . ?
Ge2_1 Ge9_1 Ge8_1 65.70(4) . . ?
Ge3_1 Ge9_1 Ir1_1 54.80(3) . . ?
Ge2_1 Ge9_1 Ir1_1 98.23(4) . . ?
Ge8_1 Ge9_1 Ir1_1 56.78(3) . . ?
Si4_2 Si1_2 Si2_2 113.27(13) . . ?
Si4_2 Si1_2 Si3_2 106.20(12) . . ?
Si2_2 Si1_2 Si3_2 105.64(12) . . ?
Si4_2 Si1_2 Ge1_1 107.40(10) . . ?
Si2_2 Si1_2 Ge1_1 112.52(11) . . ?
Si3_2 Si1_2 Ge1_1 111.70(11) . . ?
C2_2 Si2_2 C3_2 108.3(4) . . ?
C2_2 Si2_2 C1_2 105.9(5) . . ?
C3_2 Si2_2 C1_2 110.7(4) . . ?
C2_2 Si2_2 Si1_2 115.9(3) . . ?
C3_2 Si2_2 Si1_2 108.9(3) . . ?
C1_2 Si2_2 Si1_2 107.2(3) . . ?
C6_2 Si3_2 C5_2 109.8(4) . . ?
C6_2 Si3_2 C4_2 106.2(4) . . ?
C5_2 Si3_2 C4_2 107.2(4) . . ?
C6_2 Si3_2 Si1_2 112.0(3) . . ?
C5_2 Si3_2 Si1_2 112.2(3) . . ?
C4_2 Si3_2 Si1_2 109.2(3) . . ?
C9_2 Si4_2 C8_2 110.8(4) . . ?
C9_2 Si4_2 C7_2 108.8(5) . . ?
C8_2 Si4_2 C7_2 106.9(4) . . ?
C9_2 Si4_2 Si1_2 110.8(3) . . ?
C8_2 Si4_2 Si1_2 109.6(3) . . ?
C7_2 Si4_2 Si1_2 109.9(3) . . ?
Si2_3 Si1_3 Si4_3 111.51(13) . . ?
Si2_3 Si1_3 Si3_3 110.77(12) . . ?
Si4_3 Si1_3 Si3_3 112.88(12) . . ?
Si2_3 Si1_3 Ge2_1 107.56(10) . . ?
Si4_3 Si1_3 Ge2_1 104.08(10) . . ?
Si3_3 Si1_3 Ge2_1 109.69(11) . . ?
C2_3 Si2_3 C3_3 110.3(6) . . ?
C2_3 Si2_3 C1_3 108.8(6) . . ?
C3_3 Si2_3 C1_3 106.8(5) . . ?
C2_3 Si2_3 Si1_3 108.1(4) . . ?
C3_3 Si2_3 Si1_3 112.7(3) . . ?
C1_3 Si2_3 Si1_3 110.1(4) . . ?
C6_3 Si3_3 C4_3 108.3(5) . . ?
C6_3 Si3_3 C5_3 108.3(5) . . ?
C4_3 Si3_3 C5_3 109.0(5) . . ?
C6_3 Si3_3 Si1_3 109.7(3) . . ?
C4_3 Si3_3 Si1_3 109.6(4) . . ?
C5_3 Si3_3 Si1_3 111.8(3) . . ?
C9_3 Si4_3 C8_3 109.1(5) . . ?
C9_3 Si4_3 C7_3 108.8(5) . . ?
C8_3 Si4_3 C7_3 109.0(4) . . ?
C9_3 Si4_3 Si1_3 110.5(3) . . ?
C8_3 Si4_3 Si1_3 110.0(3) . . ?
C7_3 Si4_3 Si1_3 109.4(3) . . ?
Si3_4 Si1_4 Si2_4 106.45(16) . . ?
Si3_4 Si1_4 Si4_4 108.81(17) . . ?
Si2_4 Si1_4 Si4_4 115.58(17) . . ?
Si3_4 Si1_4 Ge3_1 109.17(14) . . ?
Si2_4 Si1_4 Ge3_1 108.22(15) . . ?
Si4_4 Si1_4 Ge3_1 108.47(13) . . ?
C1_4 Si2_4 C3_4 106.5(6) . . ?
C1_4 Si2_4 C2_4 108.0(6) . . ?
C3_4 Si2_4 C2_4 107.6(6) . . ?
C1_4 Si2_4 Si1_4 113.6(4) . . ?
C3_4 Si2_4 Si1_4 110.4(4) . . ?
C2_4 Si2_4 Si1_4 110.5(4) . . ?
C6_4 Si3_4 C5_4 110.1(6) . . ?
C6_4 Si3_4 C4_4 107.9(6) . . ?
C5_4 Si3_4 C4_4 108.6(6) . . ?
C6_4 Si3_4 Si1_4 112.4(4) . . ?
C5_4 Si3_4 Si1_4 110.5(4) . . ?
C4_4 Si3_4 Si1_4 107.2(5) . . ?
C9A_4 Si4_4 C7_4 119.0(16) . . ?
C9A_4 Si4_4 C8_4 98.2(19) . . ?
C7_4 Si4_4 C8_4 107.6(8) . . ?
C7_4 Si4_4 C9B_4 92.8(15) . . ?
C8_4 Si4_4 C9B_4 125.5(13) . . ?
C9A_4 Si4_4 Si1_4 114.2(7) . . ?
C7_4 Si4_4 Si1_4 107.7(6) . . ?
C8_4 Si4_4 Si1_4 109.3(5) . . ?
C9B_4 Si4_4 Si1_4 111.4(8) . . ?
C13_5 P1_5 C7_5 101.2(4) . . ?
C13_5 P1_5 C1_5 101.4(4) . . ?
C7_5 P1_5 C1_5 105.3(4) . . ?
C13_5 P1_5 Ir1_1 118.1(3) . . ?
C7_5 P1_5 Ir1_1 117.6(3) . . ?
C1_5 P1_5 Ir1_1 111.2(3) . . ?
C2_5 C1_5 C6_5 117.7(7) . . ?
C2_5 C1_5 P1_5 120.7(7) . . ?
C6_5 C1_5 P1_5 121.6(7) . . ?
C1_5 C2_5 C3_5 123.5(9) . . ?
C4_5 C3_5 C2_5 117.5(9) . . ?
C3_5 C4_5 C5_5 121.5(8) . . ?
C4_5 C5_5 C6_5 119.0(9) . . ?
C1_5 C6_5 C5_5 120.7(9) . . ?
C8_5 C7_5 C12_5 118.3(8) . . ?
C8_5 C7_5 P1_5 124.3(7) . . ?
C12_5 C7_5 P1_5 117.3(7) . . ?
C7_5 C8_5 C9_5 120.4(9) . . ?
C10_5 C9_5 C8_5 120.1(10) . . ?
C11_5 C10_5 C9_5 120.5(10) . . ?
C10_5 C11_5 C12_5 119.5(10) . . ?
C11_5 C12_5 C7_5 121.1(9) . . ?
C18_5 C13_5 C14_5 118.0(9) . . ?
C18_5 C13_5 P1_5 121.2(8) . . ?
C14_5 C13_5 P1_5 120.3(8) . . ?
C15_5 C14_5 C13_5 122.9(12) . . ?
C16_5 C15_5 C14_5 119.0(13) . . ?
C15_5 C16_5 C17_5 119.9(12) . . ?
C18_5 C17_5 C16_5 119.9(12) . . ?
C13_5 C18_5 C17_5 120.1(11) . . ?
O1_6 C1_6 Ir1_1 177.9(7) . . ?

loop_
_geom_bond_atom_site_label_1
_geom_bond_atom_site_label_2
_geom_bond_distance
_geom_bond_site_symmetry_2
_geom_bond_publ_flag
Ir1_1 C1_6 1.855(10) . ?
Ir1_1 P1_5 2.300(2) . ?
Ir1_1 Ge3_1 2.4654(12) . ?
Ir1_1 Ge1_1 2.5448(10) . ?
Ir1_1 Ge8_1 2.5881(11) . ?
Ir1_1 Ge9_1 2.7979(10) . ?
Ir1_1 Ge7_1 2.9600(12) . ?
Ge1_1 Si1_2 2.416(2) . ?
Ge1_1 Ge4_1 2.5443(14) . ?
Ge1_1 Ge7_1 2.5850(14) . ?
Ge1_1 Ge8_1 2.6672(12) . ?
Ge1_1 Ge5_1 2.7649(15) . ?
Ge2_1 Si1_3 2.401(2) . ?
Ge2_1 Ge4_1 2.4847(12) . ?
Ge2_1 Ge6_1 2.5402(14) . ?
Ge2_1 Ge9_1 2.5609(13) . ?
Ge2_1 Ge5_1 2.6833(13) . ?
Ge2_1 Ge8_1 2.8205(15) . ?
Ge3_1 Si1_4 2.402(3) . ?
Ge3_1 Ge9_1 2.5351(14) . ?
Ge3_1 Ge7_1 2.5385(13) . ?
Ge3_1 Ge6_1 2.6245(14) . ?
Ge4_1 Ge5_1 2.6833(15) . ?
Ge4_1 Ge8_1 2.7297(13) . ?
Ge5_1 Ge6_1 2.6106(13) . ?
Ge5_1 Ge7_1 2.6500(15) . ?
Ge6_1 Ge7_1 2.7708(13) . ?
Ge8_1 Ge9_1 2.6375(13) . ?
Si1_2 Si4_2 2.345(3) . ?
Si1_2 Si2_2 2.361(3) . ?
Si1_2 Si3_2 2.373(3) . ?
Si2_2 C2_2 1.855(9) . ?
Si2_2 C3_2 1.859(9) . ?
Si2_2 C1_2 1.886(8) . ?
Si3_2 C6_2 1.870(9) . ?
Si3_2 C5_2 1.879(8) . ?
Si3_2 C4_2 1.897(8) . ?
Si4_2 C9_2 1.855(10) . ?
Si4_2 C8_2 1.870(9) . ?
Si4_2 C7_2 1.876(8) . ?
Si1_3 Si2_3 2.344(3) . ?
Si1_3 Si4_3 2.349(3) . ?
Si1_3 Si3_3 2.358(3) . ?
Si2_3 C2_3 1.868(11) . ?
Si2_3 C3_3 1.889(9) . ?
Si2_3 C1_3 1.889(10) . ?
Si3_3 C6_3 1.864(10) . ?
Si3_3 C4_3 1.882(10) . ?
Si3_3 C5_3 1.887(10) . ?
Si4_3 C9_3 1.850(9) . ?
Si4_3 C8_3 1.866(10) . ?
Si4_3 C7_3 1.878(9) . ?
Si1_4 Si3_4 2.369(4) . ?
Si1_4 Si2_4 2.374(5) . ?
Si1_4 Si4_4 2.380(4) . ?
Si2_4 C1_4 1.851(12) . ?
Si2_4 C3_4 1.855(13) . ?
Si2_4 C2_4 1.880(13) . ?
Si3_4 C6_4 1.860(13) . ?
Si3_4 C5_4 1.876(13) . ?
Si3_4 C4_4 1.885(13) . ?
Si4_4 C9A_4 1.84(3) . ?
Si4_4 C7_4 1.863(15) . ?
Si4_4 C8_4 1.877(15) . ?
Si4_4 C9B_4 1.97(4) . ?
P1_5 C13_5 1.825(9) . ?
P1_5 C7_5 1.828(8) . ?
P1_5 C1_5 1.839(8) . ?
C1_5 C2_5 1.382(11) . ?
C1_5 C6_5 1.393(12) . ?
C2_5 C3_5 1.383(11) . ?
C3_5 C4_5 1.382(14) . ?
C4_5 C5_5 1.395(14) . ?
C5_5 C6_5 1.398(12) . ?
C7_5 C8_5 1.368(12) . ?
C7_5 C12_5 1.409(11) . ?
C8_5 C9_5 1.413(13) . ?
C9_5 C10_5 1.377(14) . ?
C10_5 C11_5 1.366(14) . ?
C11_5 C12_5 1.395(12) . ?
C13_5 C18_5 1.366(13) . ?
C13_5 C14_5 1.388(13) . ?
C14_5 C15_5 1.385(14) . ?
C15_5 C16_5 1.349(17) . ?
C16_5 C17_5 1.409(18) . ?
C17_5 C18_5 1.406(15) . ?
O1_6 C1_6 1.160(10) . ?
